data_4112316
loop_
_publ_author_name
'Elisa Barea'
'Jorge A. R. Navarro'
'Juan M. Salas'
'Norberto Masciocchi'
'Simona Galli'
'Angelo Sironi'

_publ_contact_author_address
;
     Departamento de Quimica Inorganica
     Facultad de Ciencias
     Universidad de Granada
     18071 Granada
     SPAIN
;
_publ_contact_author_email jarn@ugr.es
_publ_contact_author_fax 34-58-248526
_publ_contact_author_name 'Jorge A. R. Navarro '
_publ_contact_author_phone 34-58-248525
_publ_section_title
;
 Mineralomimetic Sodalite- and Muscovite-Type Coordination Frameworks.
 Dynamic Crystal-to-Crystal Interconversion Processes Sensitive to Ion
 Pair Recognition
;
_journal_name_full 'Journal of the American Chemical Society'
_journal_page_first 3014
_journal_page_last 3015
_journal_paper_doi 10.1021/ja039472e
_journal_volume 126
_journal_year 2004
_chemical_formula_sum 'C24 H26 Cu3 Li N13 O13'
_chemical_formula_weight 895.19
_chemical_name_common '[Cu(2-pymo)2]n.[Li(H2O)4]n/3(NO3)n/3'
_space_group_IT_number 224
_symmetry_cell_setting cubic
_symmetry_space_group_name_Hall '-P 4bc 2bc 3'
_symmetry_space_group_name_H-M 'P n -3 m :2'
_atom_sites_solution_hydrogens geom
_atom_sites_solution_primary direct
_atom_sites_solution_secondary difmap
_audit_creation_method SHELXL-97
_cell_angle_alpha 90.00
_cell_angle_beta 90.00
_cell_angle_gamma 90.00
_cell_formula_units_Z 4
_cell_length_a 15.6475(5)
_cell_length_b 15.6475(5)
_cell_length_c 15.6475(5)
_cell_measurement_temperature 298(2)
_cell_volume 3831.2(2)
_computing_data_reduction XPREP
_computing_molecular_graphics XP
_computing_publication_material 'SHELXL-97 (Sheldrick, 1997)'
_computing_structure_refinement 'SHELXL-97 (Sheldrick, 1997)'
_computing_structure_solution 'SHELXS-97 (Sheldrick, 1997)'
_diffrn_ambient_temperature 298(2)
_diffrn_measured_fraction_theta_full 0.910
_diffrn_measured_fraction_theta_max 0.910
_diffrn_measurement_device_type Enraf-Nonius-KappaCCD
_diffrn_radiation_monochromator graphite
_diffrn_radiation_source 'fine-focus sealed tube'
_diffrn_radiation_type MoK\a
_diffrn_radiation_wavelength 0.71073
_diffrn_reflns_av_R_equivalents 0.0611
_diffrn_reflns_av_sigmaI/netI 0.0226
_diffrn_reflns_limit_h_max 20
_diffrn_reflns_limit_h_min -18
_diffrn_reflns_limit_k_max 20
_diffrn_reflns_limit_k_min -20
_diffrn_reflns_limit_l_max 20
_diffrn_reflns_limit_l_min -14
_diffrn_reflns_number 23395
_diffrn_reflns_theta_full 28.45
_diffrn_reflns_theta_max 28.45
_diffrn_reflns_theta_min 1.84
_diffrn_standards_decay_% none
_exptl_absorpt_coefficient_mu 1.727
_exptl_absorpt_correction_T_max 0.782
_exptl_absorpt_correction_T_min 0.607
_exptl_absorpt_correction_type multi-scan
_exptl_crystal_colour purple
_exptl_crystal_density_diffrn 1.595
_exptl_crystal_description cubes
_exptl_crystal_F_000 1860
_exptl_crystal_size_max 0.1
_exptl_crystal_size_mid 0.1
_exptl_crystal_size_min 0.1
_refine_diff_density_max 0.586
_refine_diff_density_min -0.414
_refine_diff_density_rms 0.109
_refine_ls_extinction_method none
_refine_ls_goodness_of_fit_ref 1.117
_refine_ls_hydrogen_treatment mixed
_refine_ls_matrix_type full
_refine_ls_number_parameters 57
_refine_ls_number_reflns 925
_refine_ls_number_restraints 3
_refine_ls_restrained_S_all 1.116
_refine_ls_R_factor_all 0.0792
_refine_ls_R_factor_gt 0.0631
_refine_ls_shift/su_max 1.133
_refine_ls_shift/su_mean 0.177
_refine_ls_structure_factor_coef Fsqd
_refine_ls_weighting_details 'w=1/[\s^2^(Fo^2^)+(0.1127P)^2^+3.1569P] where P=(Fo^2^+2Fc^2^)/3'
_refine_ls_weighting_scheme calc
_refine_ls_wR_factor_gt 0.1810
_refine_ls_wR_factor_ref 0.1939
_reflns_number_gt 738
_reflns_number_total 925
_reflns_threshold_expression >2sigma(I)
_cod_data_source_file ja039472esi20031107_042030_1.cif
_cod_data_source_block LiNO3@1C
_cod_depositor_comments
;
The following automatic conversions were performed:

'_refine_ls_weighting_scheme' value 'calc
w=1/[\s^2^(Fo^2^)+(0.1127P)^2^+3.1569P] where P=(Fo^2^+2Fc^2^)/3' was
changed to 'calc'. New tag '_refine_ls_weighting_details' was
created. The value of the new tag was set to
'w=1/[\s^2^(Fo^2^)+(0.1127P)^2^+3.1569P] where P=(Fo^2^+2Fc^2^)/3'.

Automatic conversion script
Id: cif_fix_values 3143 2015-03-26 13:38:13Z robertas 
;
_cod_original_sg_symbol_H-M 'P n -3 m'
_cod_database_code 4112316

loop_
_symmetry_equiv_pos_as_xyz
'x, y, z'
'-x+1/2, -y+1/2, z'
'-x+1/2, y, -z+1/2'
'x, -y+1/2, -z+1/2'
'z, x, y'
'z, -x+1/2, -y+1/2'
'-z+1/2, -x+1/2, y'
'-z+1/2, x, -y+1/2'
'y, z, x'
'-y+1/2, z, -x+1/2'
'y, -z+1/2, -x+1/2'
'-y+1/2, -z+1/2, x'
'y+1/2, x+1/2, -z'
'-y, -x, -z'
'y+1/2, -x, z+1/2'
'-y, x+1/2, z+1/2'
'x+1/2, z+1/2, -y'
'-x, z+1/2, y+1/2'
'-x, -z, -y'
'x+1/2, -z, y+1/2'
'z+1/2, y+1/2, -x'
'z+1/2, -y, x+1/2'
'-z, y+1/2, x+1/2'
'-z, -y, -x'
'-x, -y, -z'
'x-1/2, y-1/2, -z'
'x-1/2, -y, z-1/2'
'-x, y-1/2, z-1/2'
'-z, -x, -y'
'-z, x-1/2, y-1/2'
'z-1/2, x-1/2, -y'
'z-1/2, -x, y-1/2'
'-y, -z, -x'
'y-1/2, -z, x-1/2'
'-y, z-1/2, x-1/2'
'y-1/2, z-1/2, -x'
'-y-1/2, -x-1/2, z'
'y, x, z'
'-y-1/2, x, -z-1/2'
'y, -x-1/2, -z-1/2'
'-x-1/2, -z-1/2, y'
'x, -z-1/2, -y-1/2'
'x, z, y'
'-x-1/2, z, -y-1/2'
'-z-1/2, -y-1/2, x'
'-z-1/2, y, -x-1/2'
'z, -y-1/2, -x-1/2'
'z, y, x'

loop_
_atom_site_label
_atom_site_type_symbol
_atom_site_fract_x
_atom_site_fract_y
_atom_site_fract_z
_atom_site_U_iso_or_equiv
_atom_site_adp_type
_atom_site_occupancy
_atom_site_calc_flag
_atom_site_refinement_flags
Cu1 Cu 0.5000 0.7500 0.2500 0.0462(4) Uani 1 d S
N1 N 0.41159(19) 0.82247(19) 0.1952(2) 0.0519(8) Uani 1 d .
C2 C 0.3721(2) 0.7829(4) 0.1279(2) 0.0497(12) Uani 1 d S
C5 C 0.3269(3) 0.9471(4) 0.1731(3) 0.0689(16) Uani 1 d S
O2 O 0.3962(2) 0.7123(3) 0.1038(2) 0.0657(11) Uani 1 d S
C6 C 0.3899(3) 0.9026(3) 0.2159(3) 0.0656(11) Uani 1 d .
O1W O 0.4203(4) 0.5797(4) 0.0000 0.102(4) Uani 0.50 d SP
Li1 Li 0.5272(14) 0.5272(14) -0.0272(14) 0.066(8) Uani 0.50 d SPD
O2W O 0.5970(14) 0.5970(14) -0.0970(14) 0.67(11) Uiso 0.50 d SPD
N1N N 0.6312(16) 0.6312(16) -0.1312(16) 0.131(11) Uiso 0.50 d SPD
O1N O 0.5756(14) 0.5756(14) -0.147(3) 0.218(18) Uiso 0.33 d SPD
O2N O 0.6773(16) 0.6773(16) -0.1773(16) 0.42(4) Uiso 0.50 d SPD

loop_
_atom_site_aniso_label
_atom_site_aniso_U_11
_atom_site_aniso_U_22
_atom_site_aniso_U_33
_atom_site_aniso_U_23
_atom_site_aniso_U_13
_atom_site_aniso_U_12
Cu1 0.0426(6) 0.0480(5) 0.0480(5) -0.0074(3) 0.000 0.000
N1 0.0498(17) 0.0496(17) 0.0562(19) -0.0041(14) -0.0048(14) -0.0007(13)
C2 0.0469(17) 0.055(3) 0.0469(17) 0.0006(16) 0.006(2) -0.0006(16)
C5 0.078(3) 0.050(3) 0.078(3) -0.007(2) -0.005(3) 0.007(2)
O2 0.0707(17) 0.056(2) 0.0707(17) -0.0161(14) 0.010(2) 0.0161(14)
C6 0.068(3) 0.057(2) 0.072(3) -0.012(2) -0.003(2) -0.004(2)
O1W 0.104(5) 0.104(5) 0.096(7) -0.054(5) -0.054(5) 0.059(6)
Li1 0.066(8) 0.066(8) 0.066(8) -0.005(9) -0.005(9) 0.005(9)

loop_
_atom_type_symbol
_atom_type_description
_atom_type_scat_dispersion_real
_atom_type_scat_dispersion_imag
_atom_type_scat_source
C C 0.0033 0.0016 'International Tables Vol C Tables 4.2.6.8 and 6.1.1.4'
H H 0.0000 0.0000 'International Tables Vol C Tables 4.2.6.8 and 6.1.1.4'
Li Li -0.0003 0.0001 'International Tables Vol C Tables 4.2.6.8 and 6.1.1.4'
N N 0.0061 0.0033 'International Tables Vol C Tables 4.2.6.8 and 6.1.1.4'
O O 0.0106 0.0060 'International Tables Vol C Tables 4.2.6.8 and 6.1.1.4'
Cu Cu 0.3201 1.2651 'International Tables Vol C Tables 4.2.6.8 and 6.1.1.4'

loop_
_geom_angle_atom_site_label_1
_geom_angle_atom_site_label_2
_geom_angle_atom_site_label_3
_geom_angle
_geom_angle_site_symmetry_1
_geom_angle_site_symmetry_3
N1 Cu1 N1 89.55(19) 4_565 18_654
N1 Cu1 N1 91.56(19) 4_565 .
N1 Cu1 N1 168.68(17) 18_654 .
N1 Cu1 N1 168.68(17) 4_565 19_666
N1 Cu1 N1 91.56(19) 18_654 19_666
N1 Cu1 N1 89.55(19) . 19_666
C6 N1 C2 119.7(4) . .
C6 N1 Cu1 127.4(3) . .
C2 N1 Cu1 112.9(3) . .
O2 C2 N1 120.3(2) . .
O2 C2 N1 120.3(2) . 46_656
N1 C2 N1 119.3(5) . 46_656
C6 C5 C6 116.0(5) . 46_656
N1 C6 C5 122.4(4) . .
O1W O1W O1W 120.0 32_665 35_665
O1W O1W Li1 62.4(2) 32_665 .
O1W O1W Li1 62.5(2) 35_665 .
O1W O1W Li1 62.6(2) 32_665 25_665
O1W O1W Li1 62.5(2) 35_665 25_665
Li1 O1W Li1 45(2) . 25_665
Li1 Li1 O2W 179.7(3) 25_665 .
Li1 Li1 O1W 67.4(11) 25_665 32_665
O2W Li1 O1W 112.6(11) . 32_665
Li1 Li1 O1W 67.6(11) 25_665 11
O2W Li1 O1W 112.6(11) . 11
O1W Li1 O1W 55.0(5) 32_665 11
Li1 Li1 O1W 67.3(11) 25_665 35_665
O2W Li1 O1W 112.5(11) . 35_665
O1W Li1 O1W 106.1(12) 32_665 35_665
O1W Li1 O1W 135(2) 11 35_665
Li1 Li1 O1W 67.4(11) 25_665 8
O2W Li1 O1W 112.6(11) . 8
O1W Li1 O1W 135(2) 32_665 8
O1W Li1 O1W 106.3(12) 11 8
O1W Li1 O1W 55.0(5) 35_665 8
Li1 Li1 O1W 67.3(11) 25_665 .
O2W Li1 O1W 112.5(11) . .
O1W Li1 O1W 55.0(5) 32_665 .
O1W Li1 O1W 106.2(12) 11 .
O1W Li1 O1W 54.9(5) 35_665 .
O1W Li1 O1W 106.1(12) 8 .
Li1 Li1 O1W 67.6(11) 25_665 25_665
O2W Li1 O1W 112.6(11) . 25_665
O1W Li1 O1W 106.3(12) 32_665 25_665
O1W Li1 O1W 55.1(5) 11 25_665
O1W Li1 O1W 106.2(12) 35_665 25_665
O1W Li1 O1W 55.0(5) 8 25_665
O1W Li1 O1W 135(2) . 25_665
Li1 Li1 O1N 154.6(9) 25_665 11
O2W Li1 O1N 25.2(9) . 11
O1W Li1 O1N 90.5(10) 32_665 11
O1W Li1 O1N 110.7(9) 11 11
O1W Li1 O1N 109.9(9) 35_665 11
O1W Li1 O1N 133.2(15) 8 11
O1W Li1 O1N 90.2(10) . 11
O1W Li1 O1N 133.7(15) 25_665 11
Li1 Li1 O1N 154.6(9) 25_665 .
O2W Li1 O1N 25.2(9) . .
O1W Li1 O1N 133.6(15) 32_665 .
O1W Li1 O1N 133.4(15) 11 .
O1W Li1 O1N 90.4(10) 35_665 .
O1W Li1 O1N 90.2(10) 8 .
O1W Li1 O1N 110.5(9) . .
O1W Li1 O1N 110.1(9) 25_665 .
O1N Li1 O1N 43.3(16) 11 .
Li1 Li1 O1N 155.1(9) 25_665 8
O2W Li1 O1N 25.1(9) . 8
O1W Li1 O1N 110.1(9) 32_665 8
O1W Li1 O1N 90.4(10) 11 8
O1W Li1 O1N 133.5(15) 35_665 8
O1W Li1 O1N 110.6(9) 8 8
O1W Li1 O1N 133.2(15) . 8
O1W Li1 O1N 90.6(10) 25_665 8
O1N Li1 O1N 43.3(16) 11 8
O1N Li1 O1N 43.3(16) . 8
O1N O2W O1N 119.3(9) 11 .
O1N O2W O1N 119.7(9) 11 8
O1N O2W O1N 119.7(9) . 8
O1N O2W N1N 87(4) 11 .
O1N O2W N1N 87(4) . .
O1N O2W N1N 85(4) 8 .
O1N O2W Li1 94(4) 11 .
O1N O2W Li1 94(4) . .
O1N O2W Li1 94(4) 8 .
N1N O2W Li1 178.88(4) . .
O2W N1N O2N 178.89(3) . .
O2W N1N O1N 47(3) . 11
O2N N1N O1N 132(3) . 11
O2W N1N O1N 48(3) . 8
O2N N1N O1N 133(3) . 8
O1N N1N O1N 80(4) 11 8
O2W N1N O1N 47(3) . .
O2N N1N O1N 132(3) . .
O1N N1N O1N 79(4) 11 .
O1N N1N O1N 80(4) 8 .
O2W O1N N1N 46(4) . .
O2W O1N O1N 30.4(4) . 11
N1N O1N O1N 51(2) . 11
O2W O1N O1N 30.1(5) . 8
N1N O1N O1N 50(2) . 8
O1N O1N O1N 60.000(8) 11 8
O2W O1N Li1 61(4) . .
N1N O1N Li1 107(4) . .
O1N O1N Li1 68.4(8) 11 .
O1N O1N Li1 68.3(8) 8 .

loop_
_geom_bond_atom_site_label_1
_geom_bond_atom_site_label_2
_geom_bond_distance
_geom_bond_site_symmetry_2
Cu1 N1 1.984(3) 4_565
Cu1 N1 1.984(3) 18_654
Cu1 N1 1.984(3) .
Cu1 N1 1.984(3) 19_666
N1 C6 1.338(5) .
N1 C2 1.369(4) .
C2 O2 1.226(7) .
C2 N1 1.369(4) 46_656
C5 C6 1.381(6) .
C5 C6 1.380(6) 46_656
O1W O1W 1.763(9) 32_665
O1W O1W 1.763(9) 35_665
O1W Li1 1.912(17) .
O1W Li1 1.907(17) 25_665
Li1 Li1 1.47(8) 25_665
Li1 O2W 1.892(5) .
Li1 O1W 1.909(17) 32_665
Li1 O1W 1.907(17) 11
Li1 O1W 1.912(17) 35_665
Li1 O1W 1.910(17) 8
Li1 O1W 1.907(17) 25_665
Li1 O1N 2.16(7) 11
Li1 O1N 2.16(7) .
Li1 O1N 2.16(7) 8
O2W O1N 0.92(4) 11
O2W O1N 0.92(4) .
O2W O1N 0.92(4) 8
O2W N1N 0.90(6) .
N1N O2N 1.250(5) .
N1N O1N 1.254(5) 11
N1N O1N 1.232(6) 8
N1N O1N 1.254(5) .
O1N O1N 1.59(7) 11
O1N O1N 1.59(7) 8
